data_4320251
loop_
_publ_author_name
'Philip J. Bailey'
'Maurizio Lanfranchi'
'Luciano Marchi\`o'
'Simon Parsons'

_publ_contact_author '     Dr. Philip J. Bailey'
_publ_section_title
;
 Hydridotris(thioxotriazolyl)borate (Tt), an Ambidentate (N3/S3) Tripodal
 Ligand. X-ray Crystal Structures of Sodium, Bismuth(III), Tin(IV), and
 Manganese(I) Complexes
;
_journal_name_full 'Inorganic Chemistry'
_journal_page_first 5030
_journal_page_last 5035
_journal_paper_doi 10.1021/ic010398f
_journal_volume 40
_journal_year 2001
_chemical_formula_sum 'C25 H50 B N12 Na O4 S3'
_chemical_formula_weight 712.75
_chemical_name_systematic
;
 ?
;
_space_group_IT_number 147
_symmetry_cell_setting trigonal
_symmetry_space_group_name_Hall '-P 3'
_symmetry_space_group_name_H-M 'P -3'
_atom_sites_solution_hydrogens geom
_atom_sites_solution_primary direct
_atom_sites_solution_secondary difmap
_audit_creation_method SHELXL-97
_cell_angle_alpha 90.00
_cell_angle_beta 90.00
_cell_angle_gamma 120.00
_cell_formula_units_Z 2
_cell_length_a 13.272(3)
_cell_length_b 13.272(3)
_cell_length_c 11.728(3)
_cell_measurement_reflns_used 6026
_cell_measurement_temperature 293(2)
_cell_measurement_theta_max 26.5
_cell_measurement_theta_min 2.5
_cell_volume 1789.1(7)
_computing_data_reduction SAINT
_computing_molecular_graphics 'ORTEP3 for Windows (L. J. Farrugia, 1997)'
_computing_structure_refinement 'SHELXL-97 (Sheldrick, 1997)'
_computing_structure_solution 'SIR97 (Cascarano, Giacovazzo, 1999)'
_diffrn_ambient_temperature 293(2)
_diffrn_measured_fraction_theta_full 0.998
_diffrn_measured_fraction_theta_max 0.998
_diffrn_measurement_device_type 'Bruker AXS Smart Apex'
_diffrn_measurement_method omega-scan
_diffrn_radiation_monochromator graphite
_diffrn_radiation_source 'fine-focus sealed tube'
_diffrn_radiation_type MoK\a
_diffrn_radiation_wavelength 0.71073
_diffrn_reflns_av_R_equivalents 0.0353
_diffrn_reflns_av_sigmaI/netI 0.0315
_diffrn_reflns_limit_h_max 16
_diffrn_reflns_limit_h_min -14
_diffrn_reflns_limit_k_max 16
_diffrn_reflns_limit_k_min -16
_diffrn_reflns_limit_l_max 14
_diffrn_reflns_limit_l_min -11
_diffrn_reflns_number 10273
_diffrn_reflns_theta_full 26.31
_diffrn_reflns_theta_max 26.31
_diffrn_reflns_theta_min 1.74
_exptl_absorpt_coefficient_mu 0.269
_exptl_absorpt_correction_T_max 1.000000
_exptl_absorpt_correction_T_min 0.675913
_exptl_absorpt_correction_type multi-scan
_exptl_absorpt_process_details SADABS
_exptl_crystal_colour colourless
_exptl_crystal_density_diffrn 1.323
_exptl_crystal_density_method 'not measured'
_exptl_crystal_description block
_exptl_crystal_F_000 760
_exptl_crystal_size_max 0.25
_exptl_crystal_size_mid 0.25
_exptl_crystal_size_min 0.22
_refine_diff_density_max 0.301
_refine_diff_density_min -0.213
_refine_diff_density_rms 0.040
_refine_ls_extinction_method none
_refine_ls_goodness_of_fit_ref 0.980
_refine_ls_hydrogen_treatment mixed
_refine_ls_matrix_type full
_refine_ls_number_parameters 143
_refine_ls_number_reflns 2440
_refine_ls_number_restraints 0
_refine_ls_restrained_S_all 0.980
_refine_ls_R_factor_all 0.0361
_refine_ls_R_factor_gt 0.0313
_refine_ls_shift/su_max 0.001
_refine_ls_shift/su_mean 0.000
_refine_ls_structure_factor_coef Fsqd
_refine_ls_weighting_details 'calc w=1/[\s^2^(Fo^2^)+(0.0490P)^2^+0.0000P] where P=(Fo^2^+2Fc^2^)/3'
_refine_ls_weighting_scheme calc
_refine_ls_wR_factor_gt 0.0804
_refine_ls_wR_factor_ref 0.0818
_reflns_number_gt 2010
_reflns_number_total 2440
_reflns_threshold_expression >2sigma(I)
_cod_data_source_file ic010398f_2.cif
_cod_data_source_block 2
_cod_depositor_comments
;
The following automatic conversions were performed:

'_symmetry_cell_setting' value 'Trigonal' changed to 'trigonal'
according to the built-in table from CIF Core dictionary named
'cif_core.dic' version 2.4.1 from 2010-06-29.

Automatic conversion script
Id: cif_fix_values 1646 2011-03-28 12:23:43Z adriana 
;
_cod_original_cell_volume 1789.2(8)
_cod_database_code 4320251

loop_
_symmetry_equiv_pos_as_xyz
'x, y, z'
'-y, x-y, z'
'-x+y, -x, z'
'-x, -y, -z'
'y, -x+y, -z'
'x-y, x, -z'

loop_
_atom_site_label
_atom_site_type_symbol
_atom_site_fract_x
_atom_site_fract_y
_atom_site_fract_z
_atom_site_U_iso_or_equiv
_atom_site_adp_type
_atom_site_occupancy
_atom_site_symmetry_multiplicity
_atom_site_calc_flag
_atom_site_refinement_flags
_atom_site_disorder_assembly
_atom_site_disorder_group
Na Na 0.6667 0.3333 -0.20914(7) 0.0299(2) Uani 1 3 d S . .
B B 0.6667 0.3333 0.1037(2) 0.0237(5) Uani 1 3 d S . .
H1 H 0.6667 0.3333 0.1949(18) 0.017(5) Uiso 1 3 d S . .
S S 0.73556(3) 0.14800(3) 0.24079(3) 0.03487(13) Uani 1 1 d . . .
N1 N 0.66006(9) 0.22051(9) 0.05622(8) 0.0236(2) Uani 1 1 d . . .
N2 N 0.62488(9) 0.18617(9) -0.05571(9) 0.0270(3) Uani 1 1 d . . .
N3 N 0.66571(9) 0.06277(9) 0.02662(9) 0.0269(3) Uani 1 1 d . . .
C1 C 0.68639(11) 0.14595(11) 0.10781(11) 0.0252(3) Uani 1 1 d . . .
C2 C 0.62914(11) 0.09136(11) -0.07038(11) 0.0269(3) Uani 1 1 d . . .
C3 C 0.67767(13) -0.03973(12) 0.04533(14) 0.0388(4) Uani 1 1 d . . .
H3A H 0.6161 -0.0935 0.0942 0.067(6) Uiso 1 1 calc R . .
H3B H 0.7514 -0.0165 0.0806 0.062(5) Uiso 1 1 calc R . .
H3C H 0.6734 -0.0764 -0.0265 0.069(6) Uiso 1 1 calc R . .
C4 C 0.60258(13) 0.02628(12) -0.17943(12) 0.0363(3) Uani 1 1 d . . .
H4A H 0.5663 0.0547 -0.2309 0.066(6) Uiso 1 1 calc R . .
H4B H 0.5509 -0.0550 -0.1653 0.048(5) Uiso 1 1 calc R . .
H4C H 0.6734 0.0370 -0.2126 0.047(4) Uiso 1 1 calc R . .
O O 0.50063(10) 0.21051(10) -0.30788(9) 0.0524(3) Uani 1 1 d . . .
N4 N 0.42111(10) 0.10762(10) -0.46971(10) 0.0343(3) Uani 1 1 d . . .
C5 C 0.41762(14) 0.14123(12) -0.36387(12) 0.0364(3) Uani 1 1 d . . .
H5 H 0.3449 0.1087 -0.3294 0.038(4) Uiso 1 1 calc R . .
C6 C 0.53049(14) 0.15172(14) -0.53114(14) 0.0453(4) Uani 1 1 d . . .
H6A H 0.5339 0.2025 -0.5912 0.055(5) Uiso 1 1 calc R . .
H6B H 0.5354 0.0878 -0.5632 0.057(5) Uiso 1 1 calc R . .
H6C H 0.5942 0.1940 -0.4796 0.051(5) Uiso 1 1 calc R . .
C7 C 0.31585(15) 0.02565(15) -0.52892(14) 0.0495(4) Uani 1 1 d . . .
H7A H 0.2497 0.0061 -0.4814 0.061(5) Uiso 1 1 calc R . .
H7B H 0.3189 -0.0435 -0.5461 0.062(5) Uiso 1 1 calc R . .
H7C H 0.3093 0.0600 -0.5985 0.064(5) Uiso 1 1 calc R . .

loop_
_atom_site_aniso_label
_atom_site_aniso_U_11
_atom_site_aniso_U_22
_atom_site_aniso_U_33
_atom_site_aniso_U_23
_atom_site_aniso_U_13
_atom_site_aniso_U_12
Na 0.0352(3) 0.0352(3) 0.0191(5) 0.000 0.000 0.01761(16)
B 0.0263(8) 0.0263(8) 0.0186(12) 0.000 0.000 0.0131(4)
S 0.0407(2) 0.0354(2) 0.0288(2) 0.00363(14) -0.00690(15) 0.01926(17)
N1 0.0258(6) 0.0253(6) 0.0188(5) 0.0004(4) -0.0002(4) 0.0122(5)
N2 0.0301(6) 0.0286(6) 0.0206(6) -0.0021(4) -0.0007(4) 0.0133(5)
N3 0.0276(6) 0.0240(6) 0.0299(6) 0.0005(5) 0.0009(5) 0.0134(5)
C1 0.0226(6) 0.0241(7) 0.0259(7) 0.0031(5) 0.0032(5) 0.0093(5)
C2 0.0236(6) 0.0261(7) 0.0284(7) -0.0004(5) 0.0033(5) 0.0105(5)
C3 0.0427(9) 0.0309(8) 0.0493(10) -0.0007(7) -0.0031(7) 0.0231(7)
C4 0.0410(8) 0.0343(8) 0.0325(8) -0.0080(6) -0.0013(6) 0.0180(7)
O 0.0611(7) 0.0490(7) 0.0418(7) -0.0142(5) -0.0203(6) 0.0235(6)
N4 0.0392(7) 0.0314(6) 0.0279(6) -0.0009(5) -0.0049(5) 0.0143(6)
C5 0.0444(9) 0.0349(8) 0.0317(8) 0.0006(6) -0.0049(7) 0.0212(7)
C6 0.0504(10) 0.0459(9) 0.0418(9) 0.0082(8) 0.0049(8) 0.0258(8)
C7 0.0531(10) 0.0444(10) 0.0367(9) -0.0058(7) -0.0124(8) 0.0135(8)

loop_
_atom_type_symbol
_atom_type_description
_atom_type_scat_dispersion_real
_atom_type_scat_dispersion_imag
_atom_type_scat_source
C C 0.0033 0.0016 'International Tables Vol C Tables 4.2.6.8 and 6.1.1.4'
H H 0.0000 0.0000 'International Tables Vol C Tables 4.2.6.8 and 6.1.1.4'
B B 0.0013 0.0007 'International Tables Vol C Tables 4.2.6.8 and 6.1.1.4'
N N 0.0061 0.0033 'International Tables Vol C Tables 4.2.6.8 and 6.1.1.4'
Na Na 0.0362 0.0249 'International Tables Vol C Tables 4.2.6.8 and 6.1.1.4'
O O 0.0106 0.0060 'International Tables Vol C Tables 4.2.6.8 and 6.1.1.4'
S S 0.1246 0.1234 'International Tables Vol C Tables 4.2.6.8 and 6.1.1.4'

loop_
_geom_angle_atom_site_label_1
_geom_angle_atom_site_label_2
_geom_angle_atom_site_label_3
_geom_angle
_geom_angle_site_symmetry_1
_geom_angle_site_symmetry_3
_geom_angle_publ_flag
O Na O 96.76(5) 2_655 . ?
O Na O 96.76(5) 2_655 3_665 ?
O Na O 96.76(5) . 3_665 ?
O Na N2 92.81(4) 2_655 2_655 ?
O Na N2 164.37(5) . 2_655 ?
O Na N2 94.34(4) 3_665 2_655 ?
O Na N2 94.34(4) 2_655 . ?
O Na N2 92.81(4) . . ?
O Na N2 164.37(5) 3_665 . ?
N2 Na N2 74.12(4) 2_655 . ?
O Na N2 164.37(5) 2_655 3_665 ?
O Na N2 94.34(4) . 3_665 ?
O Na N2 92.81(4) 3_665 3_665 ?
N2 Na N2 74.12(4) 2_655 3_665 ?
N2 Na N2 74.12(5) . 3_665 ?
N1 B N1 107.95(10) . 2_655 ?
N1 B N1 107.95(10) . 3_665 ?
N1 B N1 107.95(10) 2_655 3_665 ?
N1 B H1 110.95(9) . . ?
N1 B H1 110.95(9) 2_655 . ?
N1 B H1 110.95(9) 3_665 . ?
C1 N1 N2 110.55(10) . . ?
C1 N1 B 129.40(12) . . ?
N2 N1 B 120.03(11) . . ?
C2 N2 N1 105.79(10) . . ?
C2 N2 Na 124.07(9) . . ?
N1 N2 Na 121.00(7) . . ?
C2 N3 C1 108.05(11) . . ?
C2 N3 C3 127.11(11) . . ?
C1 N3 C3 124.81(11) . . ?
N1 C1 N3 104.92(11) . . ?
N1 C1 S 130.12(10) . . ?
N3 C1 S 124.96(10) . . ?
N2 C2 N3 110.68(11) . . ?
N2 C2 C4 124.42(12) . . ?
N3 C2 C4 124.84(12) . . ?
N3 C3 H3A 109.5 . . ?
N3 C3 H3B 109.5 . . ?
H3A C3 H3B 109.5 . . ?
N3 C3 H3C 109.5 . . ?
H3A C3 H3C 109.5 . . ?
H3B C3 H3C 109.5 . . ?
C2 C4 H4A 109.5 . . ?
C2 C4 H4B 109.5 . . ?
H4A C4 H4B 109.5 . . ?
C2 C4 H4C 109.5 . . ?
H4A C4 H4C 109.5 . . ?
H4B C4 H4C 109.5 . . ?
C5 O Na 174.63(11) . . ?
C5 N4 C7 121.20(13) . . ?
C5 N4 C6 121.53(12) . . ?
C7 N4 C6 117.27(13) . . ?
O C5 N4 126.06(15) . . ?
O C5 H5 117.0 . . ?
N4 C5 H5 117.0 . . ?
N4 C6 H6A 109.5 . . ?
N4 C6 H6B 109.5 . . ?
H6A C6 H6B 109.5 . . ?
N4 C6 H6C 109.5 . . ?
H6A C6 H6C 109.5 . . ?
H6B C6 H6C 109.5 . . ?
N4 C7 H7A 109.5 . . ?
N4 C7 H7B 109.5 . . ?
H7A C7 H7B 109.5 . . ?
N4 C7 H7C 109.5 . . ?
H7A C7 H7C 109.5 . . ?
H7B C7 H7C 109.5 . . ?

loop_
_geom_bond_atom_site_label_1
_geom_bond_atom_site_label_2
_geom_bond_distance
_geom_bond_site_symmetry_2
_geom_bond_publ_flag
Na O 2.2941(12) 2_655 ?
Na O 2.2941(12) . ?
Na O 2.2941(12) 3_665 ?
Na N2 2.5054(13) 2_655 ?
Na N2 2.5054(13) . ?
Na N2 2.5054(13) 3_665 ?
B N1 1.5586(14) . ?
B N1 1.5586(14) 2_655 ?
B N1 1.5586(14) 3_665 ?
B H1 1.07(2) . ?
S C1 1.6856(14) . ?
N1 C1 1.3467(16) . ?
N1 N2 1.3915(14) . ?
N2 C2 1.2990(16) . ?
N3 C2 1.3631(17) . ?
N3 C1 1.3775(16) . ?
N3 C3 1.4629(17) . ?
C2 C4 1.4838(18) . ?
C3 H3A 0.9600 . ?
C3 H3B 0.9600 . ?
C3 H3C 0.9600 . ?
C4 H4A 0.9600 . ?
C4 H4B 0.9600 . ?
C4 H4C 0.9600 . ?
O C5 1.2155(17) . ?
N4 C5 1.3276(18) . ?
N4 C7 1.4484(19) . ?
N4 C6 1.4559(19) . ?
C5 H5 0.9300 . ?
C6 H6A 0.9600 . ?
C6 H6B 0.9600 . ?
C6 H6C 0.9600 . ?
C7 H7A 0.9600 . ?
C7 H7B 0.9600 . ?
C7 H7C 0.9600 . ?
